data_2009357
loop_
_publ_author_name
'Richardson, Des R.'
'Becker, Erika'
'Bernhardt, Paul V.'

_publ_section_title
;
 The biologically active iron chelators 2-pyridylcarboxaldehyde
 isonicotinoylhydrazone, 2-pyridylcarboxaldehyde benzoylhydrazone
 monohydrate and 2-furaldehyde isonicotinoylhydrazone
;
_journal_issue 12
_journal_name_full 'Acta Crystallographica Section C'
_journal_page_first 2102
_journal_page_last 2105
_journal_paper_doi 10.1107/S0108270199011531
_journal_volume 55
_journal_year 1999
_chemical_formula_sum 'C12 H10 N4 O'
_chemical_formula_weight 226.24
_chemical_name_systematic
;
2-pyridylcarboxaldehyde isonicotinoyl hydrazone
;
_space_group_IT_number 43
_symmetry_cell_setting orthorhombic
_symmetry_space_group_name_Hall 'F 2 -2d'
_symmetry_space_group_name_H-M 'F d d 2'
_audit_creation_method SHELXL-97
_cell_angle_alpha 90.00
_cell_angle_beta 90.00
_cell_angle_gamma 90.00
_cell_formula_units_Z 16
_cell_length_a 43.749(10)
_cell_length_b 20.984(2)
_cell_length_c 4.5980(10)
_cell_measurement_reflns_used 25
_cell_measurement_temperature 296(2)
_cell_measurement_theta_max 14.1
_cell_measurement_theta_min 9.3
_cell_volume 4221.1(14)
_computing_cell_refinement 'SET4 in CAD-4 Software'
_computing_data_collection 'CAD-4 Software (Enraf-Nonius, 1989)'
_computing_data_reduction 'Xtal3.2 (Hall et al., 1992)'
_computing_molecular_graphics 'PLATON (Spek, 1990)'
_computing_publication_material SHELXL97
_computing_structure_refinement 'SHELXL97 (Sheldrick, 1997)'
_computing_structure_solution 'SHELXS86 (Sheldrick, 1990)'
_diffrn_ambient_temperature 296(2)
_diffrn_measured_fraction_theta_full 0.255
_diffrn_measured_fraction_theta_max 0.255
_diffrn_measurement_device_type 'Enraf-Nonius CAD-4'
_diffrn_measurement_method \w-2\q
_diffrn_radiation_monochromator graphite
_diffrn_radiation_source 'fine-focus sealed tube'
_diffrn_radiation_type MoK\a
_diffrn_radiation_wavelength 0.71073
_diffrn_reflns_av_R_equivalents 0.068
_diffrn_reflns_av_sigmaI/netI 0.0756
_diffrn_reflns_limit_h_max 51
_diffrn_reflns_limit_h_min -51
_diffrn_reflns_limit_k_max 24
_diffrn_reflns_limit_k_min 0
_diffrn_reflns_limit_l_max 5
_diffrn_reflns_limit_l_min -2
_diffrn_reflns_number 2163
_diffrn_reflns_theta_full 24.98
_diffrn_reflns_theta_max 24.98
_diffrn_reflns_theta_min 1.86
_diffrn_standards_decay_% <5
_diffrn_standards_interval_time 120
_diffrn_standards_number 3
_exptl_absorpt_coefficient_mu 0.097
_exptl_absorpt_correction_type none
_exptl_crystal_colour colourless
_exptl_crystal_density_diffrn 1.424
_exptl_crystal_density_method 'not measured'
_exptl_crystal_description prism
_exptl_crystal_F_000 1888
_exptl_crystal_size_max 0.50
_exptl_crystal_size_mid 0.13
_exptl_crystal_size_min 0.10
_refine_diff_density_max 0.19
_refine_diff_density_min -0.20
_refine_ls_extinction_method none
_refine_ls_goodness_of_fit_ref 1.034
_refine_ls_hydrogen_treatment constr
_refine_ls_matrix_type full
_refine_ls_number_parameters 154
_refine_ls_number_reflns 1060
_refine_ls_number_restraints 1
_refine_ls_restrained_S_all 1.033
_refine_ls_R_factor_all 0.108
_refine_ls_R_factor_gt 0.050
_refine_ls_shift/su_max <0.001
_refine_ls_shift/su_mean 0.000
_refine_ls_structure_factor_coef Fsqd
_refine_ls_weighting_details 'w = 1/[\s^2^(Fo^2^)+(0.0532P)^2^] where P = (Fo^2^+2Fc^2^)/3'
_refine_ls_weighting_scheme calc
_refine_ls_wR_factor_ref 0.122
_reflns_number_gt 625
_reflns_number_total 1060
_reflns_threshold_expression I>2\s(I)
_cod_data_source_file ta1264.cif
_cod_data_source_block 1
_cod_depositor_comments
;
The following automatic conversions were performed:

'_refine_ls_weighting_scheme' value 'calc w =
1/[\s^2^(Fo^2^)+(0.0532P)^2^] where P = (Fo^2^+2Fc^2^)/3' was changed
to 'calc'. New tag '_refine_ls_weighting_details' was created. The
value of the new tag was set to 'w = 1/[\s^2^(Fo^2^)+(0.0532P)^2^]
where P = (Fo^2^+2Fc^2^)/3'.

Automatic conversion script
Id: cif_fix_values 3143 2015-03-26 13:38:13Z robertas 
;
_cod_database_code 2009357

loop_
_symmetry_equiv_pos_as_xyz
'x, y, z'
'-x, -y, z'
'x+1/4, -y+1/4, z+1/4'
'-x+1/4, y+1/4, z+1/4'
'x, y+1/2, z+1/2'
'-x, -y+1/2, z+1/2'
'x+1/4, -y+3/4, z+3/4'
'-x+1/4, y+3/4, z+3/4'
'x+1/2, y, z+1/2'
'-x+1/2, -y, z+1/2'
'x+3/4, -y+1/4, z+3/4'
'-x+3/4, y+1/4, z+3/4'
'x+1/2, y+1/2, z'
'-x+1/2, -y+1/2, z'
'x+3/4, -y+3/4, z+1/4'
'-x+3/4, y+3/4, z+1/4'

loop_
_atom_site_label
_atom_site_fract_x
_atom_site_fract_y
_atom_site_fract_z
_atom_site_U_iso_or_equiv
_atom_site_adp_type
_atom_site_calc_flag
_atom_site_refinement_flags
_atom_site_occupancy
_atom_site_disorder_assembly
_atom_site_disorder_group
_atom_site_type_symbol
N1 0.15751(9) 0.0934(2) 1.4978(12) 0.0411(13) Uani d . 1 . . N
N2 0.13569(9) 0.11445(19) 1.3056(12) 0.0416(13) Uani d . 1 . . N
H2 0.1324 0.1546 1.2861 0.050 Uiso calc R 1 . . H
N3 0.21015(10) 0.17127(19) 1.9578(14) 0.0533(16) Uani d . 1 . . N
N4 0.05364(9) 0.1439(2) 0.5356(13) 0.0482(16) Uani d . 1 . . N
C1 0.17202(12) 0.1365(2) 1.6340(15) 0.0454(16) Uani d . 1 . . C
H1 0.1674 0.1790 1.5978 0.054 Uiso calc R 1 . . H
C2 0.19592(11) 0.1212(2) 1.8470(15) 0.0404(16) Uani d . 1 . . C
C3 0.20350(11) 0.0588(2) 1.9209(15) 0.0428(15) Uani d . 1 . . C
H3 0.1932 0.0244 1.8388 0.051 Uiso calc R 1 . . H
C4 0.22648(11) 0.0496(2) 2.1174(14) 0.0447(16) Uani d . 1 . . C
H4 0.2318 0.0085 2.1729 0.054 Uiso calc R 1 . . H
C5 0.24164(11) 0.1004(2) 2.2326(16) 0.051(2) Uani d . 1 . . C
H5 0.2579 0.0949 2.3608 0.061 Uiso calc R 1 . . H
C6 0.23206(12) 0.1597(3) 2.1525(18) 0.060(2) Uani d . 1 . . C
H6 0.2415 0.1945 2.2397 0.072 Uiso calc R 1 . . H
C7 0.11947(11) 0.0724(2) 1.1477(14) 0.0364(14) Uani d . 1 . . C
C8 0.09674(10) 0.0998(2) 0.9427(13) 0.0352(15) Uani d . 1 . . C
C9 0.09465(11) 0.1635(2) 0.8735(14) 0.0409(16) Uani d . 1 . . C
H9 0.1074 0.1931 0.9623 0.049 Uiso calc R 1 . . H
C10 0.07336(11) 0.1827(2) 0.6707(14) 0.0413(15) Uani d . 1 . . C
H10 0.0726 0.2258 0.6242 0.050 Uiso calc R 1 . . H
C11 0.05580(12) 0.0823(2) 0.6086(17) 0.0507(19) Uani d . 1 . . C
H11 0.0425 0.0536 0.5203 0.061 Uiso calc R 1 . . H
C12 0.07648(11) 0.0593(2) 0.8062(14) 0.0436(16) Uani d . 1 . . C
H12 0.0769 0.0160 0.8486 0.052 Uiso calc R 1 . . H
O1 0.12325(8) 0.01467(14) 1.1642(11) 0.0536(12) Uani d . 1 . . O

loop_
_atom_site_aniso_label
_atom_site_aniso_U_11
_atom_site_aniso_U_22
_atom_site_aniso_U_33
_atom_site_aniso_U_12
_atom_site_aniso_U_13
_atom_site_aniso_U_23
N1 0.033(2) 0.050(3) 0.041(3) 0.005(2) 0.004(2) 0.002(3)
N2 0.038(3) 0.040(2) 0.047(4) 0.0012(19) -0.008(3) 0.001(3)
N3 0.049(3) 0.039(2) 0.072(5) -0.003(2) -0.014(3) -0.004(3)
N4 0.037(3) 0.049(3) 0.059(5) 0.007(2) -0.001(3) 0.002(3)
C1 0.046(3) 0.038(3) 0.052(5) 0.002(2) 0.002(3) -0.006(3)
C2 0.033(3) 0.042(3) 0.046(5) 0.004(2) 0.011(3) 0.003(3)
C3 0.048(3) 0.037(3) 0.043(4) -0.002(2) -0.003(3) 0.002(3)
C4 0.043(3) 0.040(3) 0.052(5) 0.009(2) 0.007(4) 0.002(3)
C5 0.038(3) 0.054(3) 0.061(6) 0.000(3) -0.007(4) -0.002(4)
C6 0.055(3) 0.046(3) 0.079(6) -0.010(3) -0.017(5) -0.002(4)
C7 0.036(3) 0.040(3) 0.033(4) 0.002(2) 0.010(3) 0.000(3)
C8 0.033(3) 0.036(3) 0.037(4) 0.002(2) 0.011(3) -0.001(3)
C9 0.038(3) 0.036(3) 0.050(5) -0.001(2) 0.001(3) -0.001(3)
C10 0.042(3) 0.036(3) 0.046(4) -0.001(2) 0.000(3) -0.002(3)
C11 0.042(3) 0.041(3) 0.069(5) -0.005(2) -0.005(4) -0.002(4)
C12 0.044(3) 0.035(3) 0.051(5) -0.002(2) -0.004(3) -0.002(3)
O1 0.052(2) 0.036(2) 0.073(3) 0.0048(16) -0.003(2) 0.005(2)

loop_
_atom_type_symbol
_atom_type_description
_atom_type_scat_dispersion_real
_atom_type_scat_dispersion_imag
_atom_type_scat_source
C C 0.0033 0.0016 'International Tables Vol C Tables 4.2.6.8 and 6.1.1.4'
H H 0.0000 0.0000 'International Tables Vol C Tables 4.2.6.8 and 6.1.1.4'
O O 0.0106 0.0060 'International Tables Vol C Tables 4.2.6.8 and 6.1.1.4'
N N 0.0061 0.0033 'International Tables Vol C Tables 4.2.6.8 and 6.1.1.4'

loop_
_geom_angle_atom_site_label_1
_geom_angle_atom_site_label_2
_geom_angle_atom_site_label_3
_geom_angle
C1 N1 N2 115.9(4)
C7 N2 N1 120.2(4)
C6 N3 C2 116.9(5)
C10 N4 C11 115.1(5)
N1 C1 C2 122.0(5)
N3 C2 C3 122.7(6)
N3 C2 C1 114.7(5)
C3 C2 C1 122.5(5)
C4 C3 C2 118.0(5)
C3 C4 C5 120.4(5)
C4 C5 C6 117.3(6)
N3 C6 C5 124.7(6)
O1 C7 N2 123.0(5)
O1 C7 C8 120.8(5)
N2 C7 C8 116.2(4)
C12 C8 C9 116.8(5)
C12 C8 C7 118.7(4)
C9 C8 C7 124.5(5)
C10 C9 C8 119.0(5)
N4 C10 C9 124.9(5)
N4 C11 C12 123.6(6)
C11 C12 C8 120.6(5)

loop_
_geom_bond_atom_site_label_1
_geom_bond_atom_site_label_2
_geom_bond_site_symmetry_2
_geom_bond_distance
_geom_bond_publ_flag
N1 C1 . 1.270(6) ?
N1 N2 . 1.373(6) ?
N2 C7 . 1.346(6) ?
N3 C6 . 1.334(7) ?
N3 C2 . 1.323(7) ?
N4 C10 . 1.338(7) ?
N4 C11 . 1.338(6) ?
C1 C2 . 1.468(8) ?
C2 C3 . 1.393(6) ?
C3 C4 . 1.365(7) ?
C4 C5 . 1.362(7) ?
C5 C6 . 1.363(7) ?
C7 O1 . 1.224(5) ?
C7 C8 . 1.486(7) ?
C8 C12 . 1.379(7) ?
C8 C9 . 1.376(6) ?
C9 C10 . 1.378(8) ?
C11 C12 . 1.370(8) ?

loop_
_geom_torsion_atom_site_label_1
_geom_torsion_atom_site_label_2
_geom_torsion_atom_site_label_3
_geom_torsion_atom_site_label_4
_geom_torsion
C1 N1 N2 C7 178.9(5)
N2 N1 C1 C2 179.8(5)
C6 N3 C2 C3 -1.6(9)
C6 N3 C2 C1 180.0(5)
N1 C1 C2 N3 176.2(6)
N1 C1 C2 C3 -2.3(9)
N3 C2 C3 C4 0.4(9)
C1 C2 C3 C4 178.8(5)
C2 C3 C4 C5 -1.0(9)
C3 C4 C5 C6 2.6(9)
C2 N3 C6 C5 3.4(10)
C4 C5 C6 N3 -3.9(10)
N1 N2 C7 O1 -0.5(8)
N1 N2 C7 C8 -179.1(5)
O1 C7 C8 C12 10.5(8)
N2 C7 C8 C12 -170.8(5)
O1 C7 C8 C9 -168.3(5)
N2 C7 C8 C9 10.4(8)
C12 C8 C9 C10 -1.5(8)
C7 C8 C9 C10 177.3(5)
C11 N4 C10 C9 -0.5(8)
C8 C9 C10 N4 1.3(9)
C10 N4 C11 C12 -0.1(9)
N4 C11 C12 C8 -0.2(9)
C9 C8 C12 C11 1.0(8)
C7 C8 C12 C11 -177.9(5)

loop_
_cod_related_entry_id
_cod_related_entry_database
_cod_related_entry_code
1 ChemSpider 4580073
